data_7056027
loop_
_publ_author_name
'Noshiranzadeh, Nader'
'Emami, Marzieh'
'Bikas, Rahman'
'Kozakiewicz, Anna'

_publ_section_title
;
 Green click synthesis of \b-hydroxy-1,2,3-triazoles in water in the
 presence of a Cu(ii)--azide catalyst: a new function for Cu(ii)--azide
 complexes
;
_journal_issue 7
_journal_name_full 'New J. Chem.'
_journal_page_first 2658
_journal_paper_doi 10.1039/C6NJ03865D
_journal_volume 41
_journal_year 2017
_chemical_absolute_configuration ad
_chemical_formula_moiety 'C22 H28 Cu2 N8 O6, 2(C H4 O)'
_chemical_formula_sum 'C12 H18 Cu N4 O4'
_chemical_formula_weight 345.84
_chemical_name_systematic
;
  ?
;
_space_group_IT_number 2
_symmetry_cell_setting triclinic
_symmetry_space_group_name_Hall '-P 1'
_symmetry_space_group_name_H-M 'P -1'
_atom_sites_solution_hydrogens geom
_atom_sites_solution_primary direct
_atom_sites_solution_secondary difmap
_audit_creation_method SHELXL-97
_audit_update_record
;
2016-01-25 deposited with the CCDC.
2017-02-24 downloaded from the CCDC.
;
_cell_angle_alpha 78.380(4)
_cell_angle_beta 78.554(5)
_cell_angle_gamma 68.519(5)
_cell_formula_units_Z 2
_cell_length_a 7.7557(4)
_cell_length_b 10.0442(5)
_cell_length_c 10.1321(5)
_cell_measurement_reflns_used 4616
_cell_measurement_temperature 293(2)
_cell_measurement_theta_max 28.28
_cell_measurement_theta_min 2.85
_cell_volume 712.65(7)
_computing_cell_refinement 'CrysAlis (Oxford Diffraction, 2000)'
_computing_data_collection 'CrysAlis (Oxford Diffraction, 2000)'
_computing_data_reduction 'CrysAlis (Oxford Diffraction, 2000)'
_computing_molecular_graphics 'PLATON (Spek, 1990)'
_computing_publication_material 'CIFTAB (Sheldrick, 1997)'
_computing_structure_refinement 'SHELXL-97 (Sheldrick, 1997)'
_computing_structure_solution 'SHELXS-97 (Sheldrick, 1990)'
_diffrn_ambient_temperature 293(2)
_diffrn_detector_area_resol_mean 8.2564
_diffrn_measured_fraction_theta_full 0.999
_diffrn_measured_fraction_theta_max 0.884
_diffrn_measurement_device_type 'Oxford Sapphire CCD'
_diffrn_measurement_method \q/2\q
_diffrn_radiation_monochromator graphite
_diffrn_radiation_source 'fine-focus sealed tube'
_diffrn_radiation_type MoK\a
_diffrn_radiation_wavelength 0.71073
_diffrn_reflns_av_R_equivalents 0.0205
_diffrn_reflns_av_sigmaI/netI 0.0354
_diffrn_reflns_limit_h_max 8
_diffrn_reflns_limit_h_min -10
_diffrn_reflns_limit_k_max 10
_diffrn_reflns_limit_k_min -13
_diffrn_reflns_limit_l_max 11
_diffrn_reflns_limit_l_min -12
_diffrn_reflns_number 4609
_diffrn_reflns_theta_full 25.00
_diffrn_reflns_theta_max 28.28
_diffrn_reflns_theta_min 2.85
_diffrn_standards_decay_% 0
_diffrn_standards_interval_count 0
_diffrn_standards_interval_time 0
_diffrn_standards_number 0
_exptl_absorpt_coefficient_mu 1.554
_exptl_absorpt_correction_T_max 0.8718
_exptl_absorpt_correction_T_min 0.6048
_exptl_absorpt_correction_type analytical
_exptl_absorpt_process_details 'Oxford Diffraction CrysAlis'
_exptl_crystal_colour green
_exptl_crystal_density_diffrn 1.612
_exptl_crystal_density_method 'not measured'
_exptl_crystal_description needle
_exptl_crystal_F_000 358
_exptl_crystal_size_max 0.36
_exptl_crystal_size_mid 0.12
_exptl_crystal_size_min 0.09
_refine_diff_density_max 0.417
_refine_diff_density_min -0.367
_refine_diff_density_rms 0.076
_refine_ls_extinction_method none
_refine_ls_goodness_of_fit_ref 1.118
_refine_ls_hydrogen_treatment mixed
_refine_ls_matrix_type full
_refine_ls_number_parameters 191
_refine_ls_number_reflns 3131
_refine_ls_number_restraints 0
_refine_ls_restrained_S_all 1.118
_refine_ls_R_factor_all 0.0444
_refine_ls_R_factor_gt 0.0354
_refine_ls_shift/su_max 0.000
_refine_ls_shift/su_mean 0.000
_refine_ls_structure_factor_coef Fsqd
_refine_ls_weighting_details 'calc w=1/[\s^2^(Fo^2^)+(0.0619P)^2^+0.0000P] where P=(Fo^2^+2Fc^2^)/3'
_refine_ls_weighting_scheme calc
_refine_ls_wR_factor_gt 0.1026
_refine_ls_wR_factor_ref 0.1056
_reflns_number_gt 2585
_reflns_number_total 3131
_reflns_threshold_expression >2sigma(I)
_cod_data_source_file c6nj03865d2.cif
_cod_data_source_block me995
_cod_depositor_comments
;
The following automatic conversions were performed:

'_symmetry_cell_setting' value 'Triclinic' changed to 'triclinic'
according to
/home/data/users/saulius/crontab/automatic-downloads/rss-feeds/RSC/lib/dictionaries/cif_core.dic
dictionary named 'cif_core.dic' version 2.4.2 from 2011-04-26.

Automatic conversion script
Id: cif_fix_values 4973 2017-02-22 13:04:09Z antanas 

 Adding full bibliography for 7056027--7056028.cif.
;
_cod_original_sg_symbol_H-M P-1
_cod_database_code 7056027

loop_
_symmetry_equiv_pos_as_xyz
'x, y, z'
'-x, -y, -z'

loop_
_atom_site_label
_atom_site_type_symbol
_atom_site_fract_x
_atom_site_fract_y
_atom_site_fract_z
_atom_site_U_iso_or_equiv
_atom_site_adp_type
_atom_site_occupancy
_atom_site_symmetry_multiplicity
_atom_site_calc_flag
_atom_site_refinement_flags
Cu1 Cu 0.32677(4) 0.40585(3) 0.02324(3) 0.02737(13) Uani 1 1 d .
O1 O 0.4525(3) 0.4141(2) -0.15686(18) 0.0318(4) Uani 1 1 d .
C1 C 0.6008(3) 0.3119(3) -0.2078(2) 0.0245(5) Uani 1 1 d .
C2 C 0.6621(4) 0.3306(3) -0.3478(3) 0.0318(6) Uani 1 1 d .
H2A H 0.5982 0.4141 -0.4016 0.038 Uiso 1 1 calc R
C3 C 0.8146(4) 0.2284(3) -0.4078(3) 0.0321(6) Uani 1 1 d .
H3A H 0.8510 0.2432 -0.5012 0.039 Uiso 1 1 calc R
C4 C 0.9143(4) 0.1036(3) -0.3298(3) 0.0340(6) Uani 1 1 d .
H4A H 1.0176 0.0349 -0.3703 0.041 Uiso 1 1 calc R
C5 C 0.8592(4) 0.0830(3) -0.1935(3) 0.0289(6) Uani 1 1 d .
H5A H 0.9274 -0.0001 -0.1414 0.035 Uiso 1 1 calc R
C6 C 0.7012(3) 0.1839(3) -0.1286(2) 0.0238(5) Uani 1 1 d .
C7 C 0.6486(3) 0.1466(3) 0.0144(2) 0.0244(5) Uani 1 1 d .
H7A H 0.7256 0.0607 0.0574 0.029 Uiso 1 1 calc R
N7 N 0.5039(3) 0.2220(2) 0.0883(2) 0.0230(4) Uani 1 1 d .
C8 C 0.4679(3) 0.1748(3) 0.2364(2) 0.0242(5) Uani 1 1 d .
C9 C 0.5381(4) 0.0120(3) 0.2781(3) 0.0326(6) Uani 1 1 d .
H9A H 0.4795 -0.0317 0.2327 0.049 Uiso 1 1 calc R
H9B H 0.5080 -0.0098 0.3748 0.049 Uiso 1 1 calc R
H9C H 0.6713 -0.0253 0.2532 0.049 Uiso 1 1 calc R
C10 C 0.2562(4) 0.2343(3) 0.2729(3) 0.0313(6) Uani 1 1 d .
H10A H 0.1985 0.1783 0.2406 0.038 Uiso 1 1 calc R
H10B H 0.2228 0.2292 0.3708 0.038 Uiso 1 1 calc R
O10 O 0.1926(3) 0.3822(2) 0.20924(18) 0.0343(5) Uani 1 1 d .
H10D H 0.0891 0.4250 0.2479 0.041 Uiso 1 1 calc R
C11 C 0.5586(4) 0.2482(3) 0.3075(3) 0.0286(6) Uani 1 1 d .
H11A H 0.5006 0.3522 0.2877 0.034 Uiso 1 1 calc R
H11B H 0.5355 0.2210 0.4050 0.034 Uiso 1 1 calc R
O11 O 0.7527(3) 0.2106(2) 0.26640(19) 0.0347(5) Uani 1 1 d .
H11C H 0.7729 0.2350 0.1842 0.052 Uiso 1 1 calc R
C20 C -0.1808(5) 0.6141(3) 0.3788(3) 0.0466(8) Uani 1 1 d .
H20A H -0.0702 0.6403 0.3517 0.056 Uiso 1 1 d R
H20B H -0.2878 0.6956 0.3546 0.056 Uiso 1 1 d R
H20C H -0.1959 0.5852 0.4754 0.056 Uiso 1 1 d R
O20 O -0.1527(3) 0.4961(2) 0.31036(19) 0.0346(4) Uani 1 1 d .
H20D H -0.2294 0.5201 0.2572 0.042 Uiso 1 1 calc R
N10 N 0.1622(3) 0.6019(2) -0.0304(2) 0.0365(6) Uani 1 1 d .
N11 N 0.0113(3) 0.6733(2) 0.0175(2) 0.0284(5) Uani 1 1 d .
N12 N -0.1354(4) 0.7468(3) 0.0548(3) 0.0511(7) Uani 1 1 d .

loop_
_atom_site_aniso_label
_atom_site_aniso_U_11
_atom_site_aniso_U_22
_atom_site_aniso_U_33
_atom_site_aniso_U_23
_atom_site_aniso_U_13
_atom_site_aniso_U_12
Cu1 0.02446(19) 0.02327(19) 0.0266(2) -0.00070(12) -0.00142(12) -0.00162(13)
O1 0.0292(10) 0.0266(10) 0.0260(10) 0.0015(7) 0.0000(7) 0.0016(8)
C1 0.0209(12) 0.0257(13) 0.0258(13) -0.0041(10) -0.0032(9) -0.0065(10)
C2 0.0320(14) 0.0328(15) 0.0256(14) 0.0001(11) -0.0033(11) -0.0078(12)
C3 0.0307(14) 0.0426(17) 0.0241(14) -0.0081(11) 0.0004(11) -0.0141(13)
C4 0.0276(14) 0.0361(16) 0.0334(15) -0.0148(12) 0.0016(11) -0.0032(12)
C5 0.0272(13) 0.0253(13) 0.0309(14) -0.0065(10) -0.0059(10) -0.0029(11)
C6 0.0228(12) 0.0240(12) 0.0236(13) -0.0055(10) -0.0047(10) -0.0050(10)
C7 0.0229(12) 0.0217(12) 0.0265(13) -0.0032(10) -0.0078(10) -0.0028(10)
N7 0.0249(11) 0.0227(11) 0.0202(10) -0.0010(8) -0.0048(8) -0.0069(9)
C8 0.0274(13) 0.0211(12) 0.0213(12) -0.0003(9) -0.0028(10) -0.0067(10)
C9 0.0408(16) 0.0223(13) 0.0318(15) 0.0021(10) -0.0069(12) -0.0096(12)
C10 0.0314(14) 0.0285(14) 0.0278(14) 0.0017(10) 0.0009(11) -0.0086(12)
O10 0.0298(10) 0.0272(10) 0.0314(10) -0.0022(8) 0.0053(8) 0.0011(8)
C11 0.0378(15) 0.0262(13) 0.0219(13) -0.0026(10) -0.0052(11) -0.0107(12)
O11 0.0355(11) 0.0390(11) 0.0301(10) 0.0008(8) -0.0119(8) -0.0122(9)
C20 0.0479(19) 0.0428(18) 0.0478(19) -0.0168(15) -0.0078(15) -0.0077(15)
O20 0.0298(10) 0.0358(11) 0.0342(11) -0.0083(8) -0.0046(8) -0.0045(9)
N10 0.0313(13) 0.0277(12) 0.0390(14) 0.0001(10) 0.0026(10) -0.0030(10)
N11 0.0288(12) 0.0233(11) 0.0297(12) 0.0015(9) -0.0055(9) -0.0071(10)
N12 0.0377(15) 0.0458(17) 0.0509(17) -0.0039(13) 0.0036(12) 0.0013(13)

loop_
_atom_type_symbol
_atom_type_description
_atom_type_scat_dispersion_real
_atom_type_scat_dispersion_imag
_atom_type_scat_source
C C 0.0033 0.0016 'International Tables Vol C Tables 4.2.6.8 and 6.1.1.4'
H H 0.0000 0.0000 'International Tables Vol C Tables 4.2.6.8 and 6.1.1.4'
N N 0.0061 0.0033 'International Tables Vol C Tables 4.2.6.8 and 6.1.1.4'
O O 0.0106 0.0060 'International Tables Vol C Tables 4.2.6.8 and 6.1.1.4'
Cu Cu 0.3201 1.2651 'International Tables Vol C Tables 4.2.6.8 and 6.1.1.4'

loop_
_geom_angle_atom_site_label_1
_geom_angle_atom_site_label_2
_geom_angle_atom_site_label_3
_geom_angle
O1 Cu1 N7 94.93(8)
O1 Cu1 N10 86.91(8)
N7 Cu1 N10 172.99(9)
O1 Cu1 O10 175.16(8)
N7 Cu1 O10 82.78(8)
N10 Cu1 O10 95.87(8)
C1 O1 Cu1 126.74(16)
O1 C1 C2 118.6(2)
O1 C1 C6 123.6(2)
C2 C1 C6 117.8(2)
C3 C2 C1 121.7(3)
C3 C2 H2A 119.1
C1 C2 H2A 119.1
C2 C3 C4 120.4(3)
C2 C3 H3A 119.8
C4 C3 H3A 119.8
C5 C4 C3 119.2(2)
C5 C4 H4A 120.4
C3 C4 H4A 120.4
C4 C5 C6 122.0(2)
C4 C5 H5A 119.0
C6 C5 H5A 119.0
C5 C6 C1 118.8(2)
C5 C6 C7 117.2(2)
C1 C6 C7 123.9(2)
N7 C7 C6 125.7(2)
N7 C7 H7A 117.2
C6 C7 H7A 117.2
C7 N7 C8 120.7(2)
C7 N7 Cu1 124.83(18)
C8 N7 Cu1 114.37(15)
N7 C8 C9 114.5(2)
N7 C8 C10 105.16(19)
C9 C8 C10 109.7(2)
N7 C8 C11 106.90(19)
C9 C8 C11 110.8(2)
C10 C8 C11 109.5(2)
C8 C9 H9A 109.5
C8 C9 H9B 109.5
H9A C9 H9B 109.5
C8 C9 H9C 109.5
H9A C9 H9C 109.5
H9B C9 H9C 109.5
O10 C10 C8 107.7(2)
O10 C10 H10A 110.2
C8 C10 H10A 110.2
O10 C10 H10B 110.2
C8 C10 H10B 110.2
H10A C10 H10B 108.5
C10 O10 Cu1 111.32(15)
C10 O10 H10D 109.5
Cu1 O10 H10D 134.7
O11 C11 C8 112.7(2)
O11 C11 H11A 109.1
C8 C11 H11A 109.1
O11 C11 H11B 109.1
C8 C11 H11B 109.1
H11A C11 H11B 107.8
C11 O11 H11C 109.5
O20 C20 H20A 106.5
O20 C20 H20B 111.9
H20A C20 H20B 109.5
O20 C20 H20C 110.0
H20A C20 H20C 109.5
H20B C20 H20C 109.5
C20 O20 H20D 109.5
N11 N10 Cu1 132.82(19)
N12 N11 N10 175.3(3)

loop_
_geom_bond_atom_site_label_1
_geom_bond_atom_site_label_2
_geom_bond_distance
Cu1 O1 1.8920(18)
Cu1 N7 1.934(2)
Cu1 N10 1.951(2)
Cu1 O10 1.9783(18)
O1 C1 1.325(3)
C1 C2 1.401(3)
C1 C6 1.415(3)
C2 C3 1.378(4)
C2 H2A 0.9300
C3 C4 1.389(4)
C3 H3A 0.9300
C4 C5 1.359(4)
C4 H4A 0.9300
C5 C6 1.414(3)
C5 H5A 0.9300
C6 C7 1.437(3)
C7 N7 1.291(3)
C7 H7A 0.9300
N7 C8 1.482(3)
C8 C9 1.520(3)
C8 C10 1.523(4)
C8 C11 1.533(4)
C9 H9A 0.9600
C9 H9B 0.9600
C9 H9C 0.9600
C10 O10 1.438(3)
C10 H10A 0.9700
C10 H10B 0.9700
O10 H10D 0.8200
C11 O11 1.407(3)
C11 H11A 0.9700
C11 H11B 0.9700
O11 H11C 0.8200
C20 O20 1.420(3)
C20 H20A 0.9600
C20 H20B 0.9600
C20 H20C 0.9599
O20 H20D 0.8200
N10 N11 1.191(3)
N11 N12 1.144(3)

loop_
_geom_torsion_atom_site_label_1
_geom_torsion_atom_site_label_2
_geom_torsion_atom_site_label_3
_geom_torsion_atom_site_label_4
_geom_torsion
N7 Cu1 O1 C1 5.4(2)
N10 Cu1 O1 C1 178.7(2)
O10 Cu1 O1 C1 -56.0(10)
Cu1 O1 C1 C2 172.77(18)
Cu1 O1 C1 C6 -7.0(4)
O1 C1 C2 C3 -179.6(2)
C6 C1 C2 C3 0.1(4)
C1 C2 C3 C4 -0.9(4)
C2 C3 C4 C5 0.3(4)
C3 C4 C5 C6 1.0(4)
C4 C5 C6 C1 -1.7(4)
C4 C5 C6 C7 176.1(2)
O1 C1 C6 C5 -179.2(2)
C2 C1 C6 C5 1.1(4)
O1 C1 C6 C7 3.2(4)
C2 C1 C6 C7 -176.5(2)
C5 C6 C7 N7 -176.4(2)
C1 C6 C7 N7 1.2(4)
C6 C7 N7 C8 -177.8(2)
C6 C7 N7 Cu1 -1.4(4)
O1 Cu1 N7 C7 -1.3(2)
N10 Cu1 N7 C7 -106.3(7)
O10 Cu1 N7 C7 174.4(2)
O1 Cu1 N7 C8 175.24(16)
N10 Cu1 N7 C8 70.3(7)
O10 Cu1 N7 C8 -9.04(16)
C7 N7 C8 C9 -30.6(3)
Cu1 N7 C8 C9 152.66(19)
C7 N7 C8 C10 -151.2(2)
Cu1 N7 C8 C10 32.1(2)
C7 N7 C8 C11 92.5(3)
Cu1 N7 C8 C11 -84.2(2)
N7 C8 C10 O10 -45.7(3)
C9 C8 C10 O10 -169.3(2)
C11 C8 C10 O10 68.9(3)
C8 C10 O10 Cu1 40.6(3)
O1 Cu1 O10 C10 43.6(10)
N7 Cu1 O10 C10 -18.35(18)
N10 Cu1 O10 C10 168.57(18)
N7 C8 C11 O11 -59.9(3)
C9 C8 C11 O11 65.5(3)
C10 C8 C11 O11 -173.3(2)
O1 Cu1 N10 N11 161.8(3)
N7 Cu1 N10 N11 -92.8(7)
O10 Cu1 N10 N11 -14.3(3)
Cu1 N10 N11 N12 -153(4)
